data_7234552
loop_
_publ_author_name
'Zhiyong Guo'
'Dillip K. Panda'
'Krishnendu Maity'
'David Lindsey'
'T. Gannon Parker'
'Thomas E. Albrecht-Schmitt'
'Jorge L. Barreda-Esparza'
'Peng Xiong'
'Wei Zhou'
'Sourav Saha'

_publ_section_title
;
 Modulating the electrical conductivity of metal-organic framework films
 with intercalated guest pi-systems
;
_journal_name_full 'Journal of Materials Chemistry C'
_journal_page_first 894
_journal_page_last 899
_journal_paper_doi 10.1039/C5TC02232K
_journal_volume 4
_journal_year 2016
_chemical_formula_sum 'C66 H34 N6 O12 Zn2'
_chemical_formula_weight 1233.81
_space_group_IT_number 47
_space_group_name_Hall '-P 2 2'
_space_group_name_H-M_alt 'P m m m'
_symmetry_cell_setting orthorhombic
_symmetry_Int_Tables_number 47
_symmetry_space_group_name_H-M 'P m m m'
_cell_angle_alpha 90.0000
_cell_angle_beta 90.0000
_cell_angle_gamma 90.0000
_cell_formula_units_Z 1
_cell_length_a 11.6270
_cell_length_b 15.5550
_cell_length_c 22.2220
_cell_measurement_temperature 296(2)
_cell_volume 4019.026
_diffrn_ambient_temperature 296(2)
_diffrn_measured_fraction_theta_full 1.945
_diffrn_measured_fraction_theta_max 1.945
_diffrn_radiation_type MoK\a
_diffrn_radiation_wavelength 0.71073
_diffrn_reflns_Laue_measured_fraction_full 0.209
_diffrn_reflns_Laue_measured_fraction_max 0.945
_diffrn_reflns_number 4650
_exptl_crystal_description Rod
_cod_data_source_file J-Mater-Chem-C-2016-4-894.cif
_cod_data_source_block BMOF
_cod_original_sg_symbol_H-M PMMM
_cod_database_code 7234552

loop_
_symmetry_equiv_pos_as_xyz
x,y,z
-x,-y,z
-x,y,-z
x,-y,-z
-x,-y,-z
x,y,-z
x,-y,z
-x,y,z

loop_
_atom_site_label
_atom_site_type_symbol
_atom_site_fract_x
_atom_site_fract_y
_atom_site_fract_z
_atom_site_U_iso_or_equiv
_atom_site_adp_type
_atom_site_occupancy
O1 O 0.63190 0.41500 0.55040 0.09900 Uani 1.00
C2 C 0.76380 0.26420 0.44810 0.10533 Uani 1.00
H3 H 0.73790 0.28660 0.41070 0.12600 Uiso 1.00
C4 C 0.82510 0.19200 0.44820 0.09100 Uani 1.00
H5 H 0.84190 0.16490 0.41140 0.10900 Uiso 1.00
O6 O 0.39040 0.61670 0.84270 0.16300 Uani 0.50
C7 C 0.40094 0.53090 0.68680 0.07500 Uani 0.50
H8 H 0.32974 0.55640 0.66660 0.06400 Uiso 0.50
C9 C 0.39870 0.53140 0.74850 0.07500 Uani 0.50
H10 H 0.32310 0.55350 0.76760 0.09000 Uiso 0.50
C11 C 0.44283 0.56296 0.87100 0.09167 Uani 0.50
C12 C 0.44340 0.56260 0.93880 0.09600 Uani 0.50
C13 C 0.38900 0.62770 0.96860 0.11200 Uani 0.50
C14 C 0.38504 0.77551 0.92407 0.00000 Uiso 0.25
C15 C 0.18271 0.77970 0.89674 0.00000 Uiso 0.25
C16 C 0.29422 0.82677 0.90112 0.00000 Uiso 0.25
C17 C 0.20830 0.70063 0.91673 0.00000 Uiso 0.25
H18 H 0.48234 0.78644 0.93361 0.00000 Uiso 0.25
H19 H 0.09343 0.80140 0.88061 0.00000 Uiso 0.25
H20 H 0.30740 0.89103 0.88824 0.00000 Uiso 0.25
H21 H 0.15106 0.64560 0.92034 0.00000 Uiso 0.25
N22 N 0.33253 0.69813 0.93289 0.00000 Uiso 0.25
Zn23 Zn 0.50000 0.50000 0.56549 0.02150 Uani 1.00
N24 N 0.50000 0.50000 0.65120 0.03233 Uani 1.00
N25 N 0.50000 0.50000 0.84340 0.07767 Uani 1.00
C26 C 0.50000 0.50000 0.78250 0.08333 Uani 1.00
C27 C 0.50000 0.50000 0.96510 0.08133 Uani 1.00
C28 C 0.86840 0.00000 0.50000 0.06167 Uani 1.00
H29 H 0.77000 0.00000 0.50000 0.00000 Uiso 1.00
C30 C 0.66310 0.38560 0.50000 0.09600 Uani 1.00
C31 C 0.73590 0.30820 0.50000 0.09167 Uani 1.00
C32 C 0.86280 0.15810 0.50000 0.07900 Uani 1.00
C33 C 0.93700 0.08000 0.50000 0.05333 Uani 1.00

loop_
_atom_site_aniso_label
_atom_site_aniso_U_11
_atom_site_aniso_U_22
_atom_site_aniso_U_33
_atom_site_aniso_U_12
_atom_site_aniso_U_13
_atom_site_aniso_U_23
O1 0.14800 0.11100 0.03800 0.10100 0.01200 0.00300
C2 0.17900 0.10500 0.03200 0.07600 -0.00100 0.00400
C4 0.12300 0.11200 0.03800 0.07400 0.00200 -0.01200
O6 0.25000 0.18000 0.05900 0.10800 -0.02900 0.00500
C7 0.11500 0.07900 0.03100 0.01800 0.00800 0.00600
C9 0.11500 0.07900 0.03100 0.01800 0.00800 0.00600
C11 0.13000 0.11400 0.03100 0.02400 -0.00100 0.00900
C12 0.12200 0.13600 0.03000 0.03100 0.00700 -0.00700
C13 0.12600 0.15500 0.05500 0.04400 0.01600 -0.01700
Zn23 0.02710 0.00980 0.02760 0.00000 0.00000 0.00000
N24 0.04000 0.01700 0.04000 0.00000 0.00000 0.00000
N25 0.10600 0.10200 0.02500 0.00000 0.00000 0.00000
C26 0.11100 0.11000 0.02900 0.00000 0.00000 0.00000
C27 0.09900 0.12700 0.01800 0.00000 0.00000 0.00000
C28 0.04000 0.07100 0.07400 0.00000 0.00000 0.00000
C30 0.13600 0.10000 0.05200 0.09000 0.00000 0.00000
C31 0.14400 0.09100 0.04000 0.07900 0.00000 0.00000
C32 0.09100 0.07900 0.06700 0.03800 0.00000 0.00000
C33 0.03700 0.05900 0.06400 0.00200 0.00000 0.00000

loop_
_geom_angle_atom_site_label_1
_geom_angle_atom_site_label_2
_geom_angle_atom_site_label_3
_geom_angle
_geom_angle_site_symmetry_1
_geom_angle_site_symmetry_3
C31 C2 C4 120.0 . .
C2 C4 C32 120.0 . .

loop_
_geom_bond_atom_site_label_1
_geom_bond_atom_site_label_2
_geom_bond_distance
_geom_bond_site_symmetry_2
O1 Zn23 2.052 .
O1 C30 1.263 .
C2 H3 0.950 .
C2 C4 1.330 .
C2 C31 1.380 .
C4 H5 0.941 .
C4 C32 1.340 .
O6 C11 1.211 .
C7 H8 1.022 .
C7 C9 1.371 .
C7 N24 1.478 .
C7 C9 1.679 7_565
C9 H10 1.035 .
C9 C26 1.482 .
C9 C7 1.679 7_565
C11 C12 1.507 .
C11 N25 1.333 .
C11 C11 1.329 8_655
C12 C13 1.365 .
C12 C27 1.313 .
C12 C12 1.316 8_655
C13 N22 1.504 .
C13 C13 1.396 6_557
C14 C16 1.418 .
C14 H18 1.163 .
C14 N22 1.364 .
C15 C17 1.341 .
C15 H19 1.149 .
C15 C16 1.492 .
C16 H20 1.051 .
C17 N22 1.489 .
C17 H21 1.087 .
Zn23 O1 2.052 2_665
Zn23 O1 2.052 7_565
Zn23 O1 2.052 8_655
Zn23 N24 1.905 .
N24 C7 1.478 2_665
N24 C7 1.478 7_565
N24 C7 1.478 8_655
N25 C11 1.333 2_665
N25 C11 1.333 7_565
N25 C11 1.333 8_655
N25 C26 1.353 .
C26 C9 1.482 2_665
C26 C9 1.482 7_565
C26 C9 1.482 8_655
C27 C12 1.313 2_665
C27 C12 1.313 7_565
C27 C12 1.313 8_655
C27 C27 1.551 3_657
C28 C33 1.478 .
C28 C33 1.478 4_556
C28 H29 1.144 .
C30 O1 1.263 6_556
C30 C31 1.472 .
C31 C2 1.380 6_556
C32 C4 1.340 6_556
C32 C33 1.490 .
C33 C33 1.465 3_756
